data_4003527
loop_
_publ_author_name
'Abudouwufu, Tushagu'
'Zhang, Min'
'Cheng, Shichao'
'Zeng, Hao'
'Yang, Zhihua'
'Pan, Shilie'

_publ_section_title
;
 K2Na(IO3)2(I3O8) with Strong Second Harmonic Generation Response
 Activated by Two Types of Isolated Iodate Anions
;
_journal_issue 8
_journal_name_full 'Chemistry of Materials'
_journal_page_first 3608
_journal_page_last 3614
_journal_paper_doi 10.1021/acs.chemmater.0c00878
_journal_volume 32
_journal_year 2020
_chemical_formula_sum 'I5 K2 Na O14'
_chemical_formula_weight 959.69
_space_group_crystal_system monoclinic
_space_group_IT_number 7
_space_group_name_Hall 'P -2yc'
_space_group_name_H-M_alt 'P 1 c 1'
_audit_creation_method SHELXL-2016/6
_cell_angle_alpha 90
_cell_angle_beta 90.239(4)
_cell_angle_gamma 90
_cell_formula_units_Z 2
_cell_length_a 11.4483(6)
_cell_length_b 8.1332(5)
_cell_length_c 7.8077(4)
_cell_measurement_reflns_used 6519
_cell_measurement_temperature 296(2)
_cell_measurement_theta_max 27.471
_cell_measurement_theta_min 3.072
_cell_volume 726.98(7)
_computing_cell_refinement 'Bruker SMART'
_computing_data_collection 'Bruker SMART'
_computing_data_reduction 'Bruker SAINT'
_computing_molecular_graphics 'Bruker SHELXTL'
_computing_publication_material 'Bruker SHELXTL'
_computing_structure_refinement 'SHELXL-2016/6 (Sheldrick, 2016)'
_computing_structure_solution 'SHELXL-2016/6 (Sheldrick, 2016)'
_diffrn_ambient_temperature 296(2)
_diffrn_measured_fraction_theta_full 0.997
_diffrn_measured_fraction_theta_max 0.995
_diffrn_measurement_device_type 'CCD area detector'
_diffrn_measurement_method 'phi and omega scans'
_diffrn_radiation_type MoK\a
_diffrn_radiation_wavelength 0.71073
_diffrn_reflns_av_R_equivalents 0.0508
_diffrn_reflns_av_unetI/netI 0.0697
_diffrn_reflns_Laue_measured_fraction_full 0.997
_diffrn_reflns_Laue_measured_fraction_max 0.995
_diffrn_reflns_limit_h_max 14
_diffrn_reflns_limit_h_min -14
_diffrn_reflns_limit_k_max 10
_diffrn_reflns_limit_k_min -10
_diffrn_reflns_limit_l_max 10
_diffrn_reflns_limit_l_min -10
_diffrn_reflns_number 6519
_diffrn_reflns_point_group_measured_fraction_full 0.964
_diffrn_reflns_point_group_measured_fraction_max 0.945
_diffrn_reflns_theta_full 25.242
_diffrn_reflns_theta_max 27.471
_diffrn_reflns_theta_min 3.072
_exptl_absorpt_coefficient_mu 11.368
_exptl_absorpt_correction_type multi-scan
_exptl_crystal_colour colorless
_exptl_crystal_density_diffrn 4.384
_exptl_crystal_density_meas ?
_exptl_crystal_density_method 'not measured'
_exptl_crystal_description block
_exptl_crystal_F_000 852
_exptl_crystal_size_max 0.18
_exptl_crystal_size_mid 0.15
_exptl_crystal_size_min 0.12
_exptl_transmission_factor_max 0.7456
_exptl_transmission_factor_min 0.5410
_refine_diff_density_max 1.679
_refine_diff_density_min -2.076
_refine_diff_density_rms 0.339
_refine_ls_abs_structure_details
;
 Flack x determined using 1273 quotients [(I+)-(I-)]/[(I+)+(I-)]
 (Parsons, Flack and Wagner, Acta Cryst. B69 (2013) 249-259).
;
_refine_ls_abs_structure_Flack 0.06(4)
_refine_ls_extinction_method none
_refine_ls_goodness_of_fit_ref 1.029
_refine_ls_hydrogen_treatment undef
_refine_ls_matrix_type full
_refine_ls_number_parameters 199
_refine_ls_number_reflns 3149
_refine_ls_number_restraints 20
_refine_ls_restrained_S_all 1.026
_refine_ls_R_factor_all 0.0421
_refine_ls_R_factor_gt 0.0391
_refine_ls_shift/su_max 0.000
_refine_ls_shift/su_mean 0.000
_refine_ls_structure_factor_coef Fsqd
_refine_ls_weighting_details 'w=1/[\s^2^(Fo^2^)+(0.0345P)^2^+0.3556P] where P=(Fo^2^+2Fc^2^)/3'
_refine_ls_weighting_scheme calc
_refine_ls_wR_factor_gt 0.0862
_refine_ls_wR_factor_ref 0.0881
_reflns_Friedel_coverage 0.894
_reflns_Friedel_fraction_full 0.930
_reflns_Friedel_fraction_max 0.894
_reflns_number_gt 2954
_reflns_number_total 3149
_reflns_threshold_expression 'I > 2\s(I)'
_cod_data_source_file cm0c00878_si_002.cif
_cod_data_source_block 1
_cod_depositor_comments
;
The following automatic conversions were performed:

data item '_exptl_crystal_density_meas' value 'not measured' was
changed to '?' -- the value is perceived as not measured.

Automatic conversion script
Id: cif_fix_values 7556 2019-12-06 15:28:31Z antanas 

 Adding full bibliography for 4003527.cif.

 Adding full bibliography for 4003527.cif.
;
_cod_original_sg_symbol_H-M 'P c'
_cod_database_code 4003527
_shelx_shelxl_version_number 2016/6
_shelx_space_group_comment
;
The symmetry employed for this shelxl refinement is uniquely defined
by the following loop, which should always be used as a source of
symmetry information in preference to the above space-group names.
They are only intended as comments.
;

loop_
_space_group_symop_operation_xyz
'x, y, z'
'x, -y, z+1/2'

loop_
_atom_site_label
_atom_site_type_symbol
_atom_site_fract_x
_atom_site_fract_y
_atom_site_fract_z
_atom_site_U_iso_or_equiv
_atom_site_adp_type
_atom_site_occupancy
_atom_site_site_symmetry_order
_atom_site_calc_flag
_atom_site_refinement_flags_posn
_atom_site_refinement_flags_adp
_atom_site_refinement_flags_occupancy
_atom_site_disorder_assembly
_atom_site_disorder_group
K1 K 0.3556(4) 0.0155(7) 0.2906(6) 0.0299(12) Uani 1 1 d . . . . .
K2 K 0.8586(4) 0.4948(6) 0.2656(6) 0.0252(12) Uani 1 1 d . . . . .
Na1 Na 0.8565(7) 1.0093(9) 0.2421(9) 0.0177(19) Uani 1 1 d . . . . .
I1 I 0.09537(11) -0.23176(14) 0.51392(14) 0.0133(2) Uani 1 1 d . . . . .
I2 I 0.10105(11) 0.26000(14) 0.49874(14) 0.0135(2) Uani 1 1 d . . . . .
I3 I 0.57800(10) 0.28813(14) 0.03282(13) 0.0132(3) Uani 1 1 d . . . . .
I4 I 0.35544(11) 0.55190(15) 0.18423(15) 0.0136(2) Uani 1 1 d . . . . .
I5 I 0.66959(10) 0.78657(14) 0.03599(13) 0.0143(3) Uani 1 1 d . . . . .
O1 O 0.0020(12) -0.2071(18) 0.6997(16) 0.021(3) Uani 1 1 d . . . . .
O2 O -0.0118(13) -0.1902(18) 0.3507(16) 0.023(3) Uani 1 1 d . U . . .
O3 O 0.1788(13) -0.0418(17) 0.5211(18) 0.025(3) Uani 1 1 d . . . . .
O4 O 0.2011(12) 0.2825(17) 0.6858(15) 0.017(3) Uani 1 1 d . . . . .
O5 O 0.2136(13) 0.3080(19) 0.3457(18) 0.025(3) Uani 1 1 d . . . . .
O6 O 0.0243(11) 0.4520(16) 0.5111(17) 0.021(3) Uani 1 1 d . . . . .
O7 O 0.4380(12) 0.7097(18) 0.0861(18) 0.024(3) Uani 1 1 d . . . . .
O8 O 0.4919(11) 0.3953(16) 0.2173(14) 0.016(3) Uani 1 1 d . U . . .
O9 O 0.5038(12) 0.0931(17) 0.0388(16) 0.022(3) Uani 1 1 d . U . . .
O10 O 0.3673(12) 0.6145(17) 0.4051(15) 0.021(3) Uani 1 1 d . . . . .
O11 O 0.7000(14) 0.2357(18) 0.1666(19) 0.027(3) Uani 1 1 d . . . . .
O12 O 0.6809(14) 0.815(2) 0.2654(16) 0.031(4) Uani 1 1 d . . . . .
O13 O 0.6985(12) 0.5701(17) 0.0232(16) 0.021(3) Uani 1 1 d . . . . .
O14 O 0.8157(12) 0.8645(19) -0.0061(14) 0.023(3) Uani 1 1 d . . . . .

loop_
_atom_site_aniso_label
_atom_site_aniso_U_11
_atom_site_aniso_U_22
_atom_site_aniso_U_33
_atom_site_aniso_U_23
_atom_site_aniso_U_13
_atom_site_aniso_U_12
K1 0.022(3) 0.040(3) 0.027(2) 0.007(2) 0.005(2) 0.002(2)
K2 0.016(3) 0.039(3) 0.0210(19) 0.003(2) -0.0024(18) -0.0002(19)
Na1 0.020(5) 0.018(4) 0.015(4) -0.009(3) 0.005(4) -0.002(3)
I1 0.0105(6) 0.0140(6) 0.0154(5) -0.0011(5) 0.0001(4) 0.0001(5)
I2 0.0100(5) 0.0137(5) 0.0167(5) 0.0004(5) -0.0011(4) -0.0013(5)
I3 0.0108(6) 0.0126(6) 0.0163(5) 0.0006(4) -0.0014(4) 0.0000(5)
I4 0.0120(5) 0.0184(6) 0.0105(5) -0.0015(5) -0.0009(4) -0.0017(5)
I5 0.0124(6) 0.0156(6) 0.0149(5) 0.0020(4) -0.0009(4) -0.0004(5)
O1 0.014(7) 0.032(9) 0.017(6) -0.005(6) 0.000(5) 0.003(6)
O2 0.023(3) 0.023(3) 0.022(3) 0.0003(14) -0.0012(14) 0.0005(14)
O3 0.021(7) 0.015(7) 0.038(8) 0.000(6) 0.004(6) -0.005(6)
O4 0.013(7) 0.023(7) 0.014(6) 0.002(5) -0.001(5) -0.012(5)
O5 0.017(7) 0.032(9) 0.025(7) 0.005(6) -0.002(6) 0.000(7)
O6 0.013(7) 0.011(7) 0.039(8) -0.002(6) -0.008(6) 0.003(6)
O7 0.013(7) 0.029(8) 0.029(7) 0.001(6) 0.008(6) -0.006(6)
O8 0.015(3) 0.016(3) 0.015(3) -0.0005(14) -0.0004(14) 0.0007(14)
O9 0.022(3) 0.022(3) 0.022(3) 0.0009(14) 0.0002(14) -0.0007(14)
O10 0.023(7) 0.023(8) 0.017(6) -0.004(6) -0.003(5) -0.004(6)
O11 0.019(8) 0.026(8) 0.037(8) -0.007(6) -0.014(7) 0.005(6)
O12 0.034(9) 0.048(10) 0.010(6) -0.003(6) -0.002(6) -0.016(8)
O13 0.023(8) 0.017(7) 0.023(6) 0.004(6) -0.004(6) 0.001(6)
O14 0.017(7) 0.036(9) 0.015(6) 0.003(6) -0.003(5) -0.005(6)

loop_
_atom_type_symbol
_atom_type_description
_atom_type_scat_dispersion_real
_atom_type_scat_dispersion_imag
_atom_type_scat_source
O O 0.0106 0.0060 'International Tables Vol C Tables 4.2.6.8 and 6.1.1.4'
Na Na 0.0362 0.0249 'International Tables Vol C Tables 4.2.6.8 and 6.1.1.4'
K K 0.2009 0.2494 'International Tables Vol C Tables 4.2.6.8 and 6.1.1.4'
I I -0.4742 1.8119 'International Tables Vol C Tables 4.2.6.8 and 6.1.1.4'

loop_
_geom_angle_atom_site_label_1
_geom_angle_atom_site_label_2
_geom_angle_atom_site_label_3
_geom_angle
_geom_angle_site_symmetry_1
_geom_angle_site_symmetry_3
_geom_angle_publ_flag
O9 K1 O9 101.8(5) . 2 ?
O9 K1 O3 171.7(5) . . ?
O9 K1 O3 86.4(4) 2 . ?
O9 K1 O5 105.7(4) . . ?
O9 K1 O5 120.5(4) 2 . ?
O3 K1 O5 68.3(4) . . ?
O9 K1 O3 83.9(4) . 2_554 ?
O9 K1 O3 165.0(5) 2 2_554 ?
O3 K1 O3 88.5(4) . 2_554 ?
O5 K1 O3 70.2(4) . 2_554 ?
O9 K1 O7 67.4(4) . 1_545 ?
O9 K1 O7 85.2(4) 2 1_545 ?
O3 K1 O7 115.2(4) . 1_545 ?
O5 K1 O7 154.3(4) . 1_545 ?
O3 K1 O7 84.2(4) 2_554 1_545 ?
O9 K1 O4 110.6(4) . 2_554 ?
O9 K1 O4 106.7(4) 2 2_554 ?
O3 K1 O4 67.7(4) . 2_554 ?
O5 K1 O4 111.0(4) . 2_554 ?
O3 K1 O4 58.4(4) 2_554 2_554 ?
O7 K1 O4 54.1(4) 1_545 2_554 ?
O9 K1 O7 99.8(4) . 2_565 ?
O9 K1 O7 63.4(4) 2 2_565 ?
O3 K1 O7 82.4(4) . 2_565 ?
O5 K1 O7 60.6(4) . 2_565 ?
O3 K1 O7 129.8(4) 2_554 2_565 ?
O7 K1 O7 143.6(5) 1_545 2_565 ?
O4 K1 O7 149.4(4) 2_554 2_565 ?
O9 K1 O10 113.4(4) . 1_545 ?
O9 K1 O10 58.3(4) 2 1_545 ?
O3 K1 O10 72.1(4) . 1_545 ?
O5 K1 O10 140.3(4) . 1_545 ?
O3 K1 O10 106.7(4) 2_554 1_545 ?
O7 K1 O10 49.6(3) 1_545 1_545 ?
O4 K1 O10 48.7(3) 2_554 1_545 ?
O7 K1 O10 116.8(3) 2_565 1_545 ?
O9 K1 I4 94.1(3) . 1_545 ?
O9 K1 I4 80.5(3) 2 1_545 ?
O3 K1 I4 88.6(3) . 1_545 ?
O5 K1 I4 146.0(3) . 1_545 ?
O3 K1 I4 85.2(3) 2_554 1_545 ?
O7 K1 I4 26.7(3) 1_545 1_545 ?
O4 K1 I4 35.1(2) 2_554 1_545 ?
O7 K1 I4 143.2(3) 2_565 1_545 ?
O10 K1 I4 27.8(2) 1_545 1_545 ?
O9 K1 I2 131.6(3) . . ?
O9 K1 I2 109.6(3) 2 . ?
O3 K1 I2 42.2(3) . . ?
O5 K1 I2 26.1(3) . . ?
O3 K1 I2 75.3(3) 2_554 . ?
O7 K1 I2 148.7(3) 1_545 . ?
O4 K1 I2 94.7(3) 2_554 . ?
O7 K1 I2 65.2(3) 2_565 . ?
O10 K1 I2 114.3(3) 1_545 . ?
I4 K1 I2 126.14(13) 1_545 . ?
O9 K1 K1 138.6(3) . 2 ?
O9 K1 K1 43.1(3) 2 2 ?
O3 K1 K1 48.2(3) . 2 ?
O5 K1 K1 84.4(3) . 2 ?
O3 K1 K1 136.1(3) 2_554 2 ?
O7 K1 K1 117.6(3) 1_545 2 ?
O4 K1 K1 102.1(3) 2_554 2 ?
O7 K1 K1 49.9(3) 2_565 2 ?
O10 K1 K1 71.0(2) 1_545 2 ?
I4 K1 K1 98.74(18) 1_545 2 ?
I2 K1 K1 67.22(11) . 2 ?
O13 K2 O6 174.2(5) . 1_655 ?
O13 K2 O13 95.9(5) . 2_565 ?
O6 K2 O13 85.7(4) 1_655 2_565 ?
O13 K2 O6 85.8(4) . 2_664 ?
O6 K2 O6 92.7(4) 1_655 2_664 ?
O13 K2 O6 177.6(4) 2_565 2_664 ?
O13 K2 O11 63.5(4) . . ?
O6 K2 O11 122.2(4) 1_655 . ?
O13 K2 O11 68.8(4) 2_565 . ?
O6 K2 O11 110.6(4) 2_664 . ?
O13 K2 O1 116.2(4) . 2_654 ?
O6 K2 O1 68.2(4) 1_655 2_654 ?
O13 K2 O1 110.5(4) 2_565 2_654 ?
O6 K2 O1 67.2(4) 2_664 2_654 ?
O11 K2 O1 73.7(4) . 2_654 ?
O13 K2 O2 107.0(4) . 1_665 ?
O6 K2 O2 67.3(4) 1_655 1_665 ?
O13 K2 O2 109.0(4) 2_565 1_665 ?
O6 K2 O2 72.0(4) 2_664 1_665 ?
O11 K2 O2 169.3(4) . 1_665 ?
O1 K2 O2 116.3(4) 2_654 1_665 ?
O13 K2 O12 53.5(4) . . ?
O6 K2 O12 122.0(4) 1_655 . ?
O13 K2 O12 75.1(4) 2_565 . ?
O6 K2 O12 107.3(4) 2_664 . ?
O11 K2 O12 100.9(4) . . ?
O1 K2 O12 169.4(4) 2_654 . ?
O2 K2 O12 68.6(4) 1_665 . ?
O13 K2 I5 27.7(3) . . ?
O6 K2 I5 146.7(3) 1_655 . ?
O13 K2 I5 95.0(3) 2_565 . ?
O6 K2 I5 87.3(3) 2_664 . ?
O11 K2 I5 88.4(3) . . ?
O1 K2 I5 140.0(3) 2_654 . ?
O2 K2 I5 81.3(3) 1_665 . ?
O12 K2 I5 29.5(2) . . ?
O13 K2 I5 98.0(3) . 2_565 ?
O6 K2 I5 85.9(3) 1_655 2_565 ?
O13 K2 I5 26.3(3) 2_565 2_565 ?
O6 K2 I5 151.8(3) 2_664 2_565 ?
O11 K2 I5 49.4(3) . 2_565 ?
O1 K2 I5 86.4(3) 2_654 2_565 ?
O2 K2 I5 131.8(3) 1_665 2_565 ?
O12 K2 I5 97.1(3) . 2_565 ?
I5 K2 I5 108.96(11) . 2_565 ?
O13 K2 I2 159.5(3) . 1_655 ?
O6 K2 I2 25.3(3) 1_655 1_655 ?
O13 K2 I2 92.3(3) 2_565 1_655 ?
O6 K2 I2 85.5(3) 2_664 1_655 ?
O11 K2 I2 102.6(3) . 1_655 ?
O1 K2 I2 43.3(3) 2_654 1_655 ?
O2 K2 I2 87.9(3) 1_665 1_655 ?
O12 K2 I2 147.1(3) . 1_655 ?
I5 K2 I2 168.47(14) . 1_655 ?
I5 K2 I2 81.29(9) 2_565 1_655 ?
O13 K2 K2 133.9(3) . 2_565 ?
O6 K2 K2 45.5(3) 1_655 2_565 ?
O13 K2 K2 43.7(3) 2_565 2_565 ?
O6 K2 K2 135.4(3) 2_664 2_565 ?
O11 K2 K2 106.3(3) . 2_565 ?
O1 K2 K2 101.4(3) 2_654 2_565 ?
O2 K2 K2 76.4(3) 1_665 2_565 ?
O12 K2 K2 88.9(3) . 2_565 ?
I5 K2 K2 118.13(15) . 2_565 ?
I5 K2 K2 56.96(10) 2_565 2_565 ?
I2 K2 K2 62.48(9) 1_655 2_565 ?
O14 Na1 O14 156.2(8) 2_575 . ?
O14 Na1 O1 87.7(6) 2_575 2_664 ?
O14 Na1 O1 111.9(5) . 2_664 ?
O14 Na1 O2 97.6(6) 2_575 1_665 ?
O14 Na1 O2 94.4(6) . 1_665 ?
O1 Na1 O2 93.9(6) 2_664 1_665 ?
O14 Na1 O12 93.0(5) 2_575 . ?
O14 Na1 O12 65.8(5) . . ?
O1 Na1 O12 172.9(6) 2_664 . ?
O2 Na1 O12 93.0(6) 1_665 . ?
O14 Na1 O11 74.7(5) 2_575 1_565 ?
O14 Na1 O11 91.9(5) . 1_565 ?
O1 Na1 O11 88.4(5) 2_664 1_565 ?
O2 Na1 O11 171.8(6) 1_665 1_565 ?
O12 Na1 O11 85.0(6) . 1_565 ?
O14 Na1 I5 123.2(4) 2_575 . ?
O14 Na1 I5 33.5(3) . . ?
O1 Na1 I5 141.8(4) 2_664 . ?
O2 Na1 I5 102.4(4) 1_665 . ?
O12 Na1 I5 34.0(3) . . ?
O11 Na1 I5 80.3(4) 1_565 . ?
O14 Na1 I5 26.2(3) 2_575 2_575 ?
O14 Na1 I5 131.2(4) . 2_575 ?
O1 Na1 I5 101.6(4) 2_664 2_575 ?
O2 Na1 I5 118.2(4) 1_665 2_575 ?
O12 Na1 I5 76.5(4) . 2_575 ?
O11 Na1 I5 53.7(4) 1_565 2_575 ?
I5 Na1 I5 100.6(2) . 2_575 ?
O14 Na1 Na1 152.2(5) 2_575 2_574 ?
O14 Na1 Na1 31.2(4) . 2_574 ?
O1 Na1 Na1 83.2(4) 2_664 2_574 ?
O2 Na1 Na1 109.2(4) 1_665 2_574 ?
O12 Na1 Na1 92.9(3) . 2_574 ?
O11 Na1 Na1 78.8(4) 1_565 2_574 ?
I5 Na1 Na1 58.87(15) . 2_574 ?
I5 Na1 Na1 131.7(2) 2_575 2_574 ?
O14 Na1 Na1 31.8(4) 2_575 2_575 ?
O14 Na1 Na1 144.7(5) . 2_575 ?
O1 Na1 Na1 99.8(4) 2_664 2_575 ?
O2 Na1 Na1 67.6(4) 1_665 2_575 ?
O12 Na1 Na1 84.4(4) . 2_575 ?
O11 Na1 Na1 104.3(4) 1_565 2_575 ?
I5 Na1 Na1 118.3(2) . 2_575 ?
I5 Na1 Na1 50.99(13) 2_575 2_575 ?
Na1 Na1 Na1 175.6(4) 2_574 2_575 ?
O14 Na1 K2 60.6(4) 2_575 1_565 ?
O14 Na1 K2 123.3(4) . 1_565 ?
O1 Na1 K2 46.8(4) 2_664 1_565 ?
O2 Na1 K2 131.6(4) 1_665 1_565 ?
O12 Na1 K2 128.0(5) . 1_565 ?
O11 Na1 K2 46.9(4) 1_565 1_565 ?
I5 Na1 K2 126.0(2) . 1_565 ?
I5 Na1 K2 60.47(13) 2_575 1_565 ?
Na1 Na1 K2 94.9(3) 2_574 1_565 ?
Na1 Na1 K2 89.5(2) 2_575 1_565 ?
O14 Na1 K2 114.5(4) 2_575 . ?
O14 Na1 K2 61.9(4) . . ?
O1 Na1 K2 133.5(5) 2_664 . ?
O2 Na1 K2 45.3(4) 1_665 . ?
O12 Na1 K2 52.2(4) . . ?
O11 Na1 K2 135.4(4) 1_565 . ?
I5 Na1 K2 57.66(13) . . ?
I5 Na1 K2 116.21(18) 2_575 . ?
Na1 Na1 K2 90.3(2) 2_574 . ?
Na1 Na1 K2 85.3(2) 2_575 . ?
K2 Na1 K2 174.8(2) 1_565 . ?
O2 I1 O1 98.2(6) . . ?
O2 I1 O3 102.7(7) . . ?
O1 I1 O3 101.1(6) . . ?
O2 I1 K2 89.2(5) . 2_455 ?
O1 I1 K2 42.3(5) . 2_455 ?
O3 I1 K2 143.2(5) . 2_455 ?
O2 I1 K1 96.0(5) . . ?
O1 I1 K1 137.2(5) . . ?
O3 I1 K1 36.3(5) . . ?
K2 I1 K1 174.69(10) 2_455 . ?
O2 I1 K2 45.7(5) . 1_445 ?
O1 I1 K2 92.8(5) . 1_445 ?
O3 I1 K2 147.4(5) . 1_445 ?
K2 I1 K2 58.59(5) 2_455 1_445 ?
K1 I1 K2 124.92(11) . 1_445 ?
O2 I1 K1 142.2(5) . 2 ?
O1 I1 K1 87.7(4) . 2 ?
O3 I1 K1 39.9(5) . 2 ?
K2 I1 K1 117.94(11) 2_455 2 ?
K1 I1 K1 57.97(6) . 2 ?
K2 I1 K1 171.82(10) 1_445 2 ?
O6 I2 O5 101.4(7) . . ?
O6 I2 O4 99.9(6) . . ?
O5 I2 O4 93.4(6) . . ?
O6 I2 K2 40.2(4) . 1_455 ?
O5 I2 K2 95.5(5) . 1_455 ?
O4 I2 K2 140.1(4) . 1_455 ?
O6 I2 K1 146.6(5) . . ?
O5 I2 K1 45.2(5) . . ?
O4 I2 K1 85.3(4) . . ?
K2 I2 K1 126.88(12) 1_455 . ?
O6 I2 K2 36.8(5) . 2_465 ?
O5 I2 K2 137.3(5) . 2_465 ?
O4 I2 K2 88.2(4) . 2_465 ?
K2 I2 K2 59.75(5) 1_455 2_465 ?
K1 I2 K2 173.27(11) . 2_465 ?
O11 I3 O9 98.1(6) . . ?
O11 I3 O8 94.1(6) . . ?
O9 I3 O8 97.7(6) . . ?
O11 I3 K1 94.1(5) . . ?
O9 I3 K1 35.3(4) . . ?
O8 I3 K1 62.9(4) . . ?
O11 I3 K1 128.3(5) . 2_554 ?
O9 I3 K1 34.1(4) . 2_554 ?
O8 I3 K1 107.5(4) . 2_554 ?
K1 I3 K1 58.93(5) . 2_554 ?
O11 I3 K2 39.0(5) . . ?
O9 I3 K2 136.7(4) . . ?
O8 I3 K2 83.4(4) . . ?
K1 I3 K2 121.19(11) . . ?
K1 I3 K2 165.27(11) 2_554 . ?
O7 I4 O10 99.8(6) . . ?
O7 I4 O8 95.6(6) . . ?
O10 I4 O8 90.0(6) . . ?
O7 I4 O4 89.4(6) . 2_564 ?
O10 I4 O4 83.1(6) . 2_564 ?
O8 I4 O4 172.1(5) . 2_564 ?
O7 I4 K1 52.1(5) . 1_565 ?
O10 I4 K1 61.2(5) . 1_565 ?
O8 I4 K1 125.8(4) . 1_565 ?
O4 I4 K1 53.6(4) 2_564 1_565 ?
O13 I5 O12 99.8(7) . . ?
O13 I5 O14 99.3(7) . . ?
O12 I5 O14 94.1(6) . . ?
O13 I5 Na1 117.2(5) . . ?
O12 I5 Na1 52.4(5) . . ?
O14 I5 Na1 44.5(4) . . ?
O13 I5 Na1 108.1(5) . 2_574 ?
O12 I5 Na1 122.5(5) . 2_574 ?
O14 I5 Na1 33.4(4) . 2_574 ?
Na1 I5 Na1 70.14(12) . 2_574 ?
O13 I5 K2 44.4(4) . . ?
O12 I5 K2 64.0(6) . . ?
O14 I5 K2 76.9(4) . . ?
Na1 I5 K2 74.42(16) . . ?
Na1 I5 K2 105.18(15) 2_574 . ?
O13 I5 K2 43.3(4) . 2_564 ?
O12 I5 K2 126.1(6) . 2_564 ?
O14 I5 K2 65.4(5) . 2_564 ?
Na1 I5 K2 103.73(15) . 2_564 ?
Na1 I5 K2 64.96(15) 2_574 2_564 ?
K2 I5 K2 63.00(5) . 2_564 ?
I1 O1 Na1 127.6(7) . 2_465 ?
I1 O1 K2 112.8(6) . 2_455 ?
Na1 O1 K2 97.2(5) 2_465 2_455 ?
I1 O2 Na1 144.5(8) . 1_445 ?
I1 O2 K2 109.2(6) . 1_445 ?
Na1 O2 K2 100.9(5) 1_445 1_445 ?
I1 O3 K1 120.8(7) . . ?
I1 O3 K1 116.6(7) . 2 ?
K1 O3 K1 87.1(4) . 2 ?
I2 O4 I4 122.8(6) . 2_565 ?
I2 O4 K1 118.5(6) . 2 ?
I4 O4 K1 91.3(5) 2_565 2 ?
I2 O5 K1 108.7(7) . . ?
I2 O6 K2 114.5(6) . 1_455 ?
I2 O6 K2 120.5(7) . 2_465 ?
K2 O6 K2 90.4(4) 1_455 2_465 ?
I4 O7 K1 101.2(6) . 1_565 ?
I4 O7 K1 129.3(7) . 2_564 ?
K1 O7 K1 74.6(3) 1_565 2_564 ?
I3 O8 I4 125.2(6) . . ?
I3 O9 K1 121.8(6) . . ?
I3 O9 K1 124.1(6) . 2_554 ?
K1 O9 K1 92.9(5) . 2_554 ?
I4 O10 K1 91.0(5) . 1_565 ?
I3 O11 Na1 145.5(8) . 1_545 ?
I3 O11 K2 118.1(7) . . ?
Na1 O11 K2 91.4(5) 1_545 . ?
I5 O12 Na1 93.6(6) . . ?
I5 O12 K2 86.5(6) . . ?
Na1 O12 K2 90.1(5) . . ?
I5 O13 K2 108.0(6) . . ?
I5 O13 K2 110.5(6) . 2_564 ?
K2 O13 K2 90.9(4) . 2_564 ?
I5 O14 Na1 120.5(6) . 2_574 ?
I5 O14 Na1 102.0(6) . . ?
Na1 O14 Na1 117.0(6) 2_574 . ?

loop_
_geom_bond_atom_site_label_1
_geom_bond_atom_site_label_2
_geom_bond_distance
_geom_bond_site_symmetry_2
_geom_bond_publ_flag
K1 O9 2.678(14) . ?
K1 O9 2.718(14) 2 ?
K1 O3 2.754(15) . ?
K1 O5 2.914(16) . ?
K1 O3 2.922(15) 2_554 ?
K1 O7 3.104(15) 1_545 ?
K1 O4 3.108(15) 2_554 ?
K1 O7 3.345(15) 2_565 ?
K1 O10 3.384(15) 1_545 ?
K1 I4 3.861(5) 1_545 ?
K1 I2 3.889(5) . ?
K1 K1 3.9119(7) 2 ?
K2 O13 2.700(14) . ?
K2 O6 2.714(13) 1_655 ?
K2 O13 2.777(15) 2_565 ?
K2 O6 2.787(15) 2_664 ?
K2 O11 2.886(16) . ?
K2 O1 2.906(16) 2_654 ?
K2 O2 3.033(15) 1_665 ?
K2 O12 3.307(18) . ?
K2 I5 3.674(5) . ?
K2 I5 3.796(5) 2_565 ?
K2 I2 3.824(4) 1_655 ?
K2 K2 3.9047(3) 2_565 ?
Na1 O14 2.268(14) 2_575 ?
Na1 O14 2.313(15) . ?
Na1 O1 2.341(16) 2_664 ?
Na1 O2 2.370(16) 1_665 ?
Na1 O12 2.562(17) . ?
Na1 O11 2.634(16) 1_565 ?
Na1 I5 3.228(7) . ?
Na1 I5 3.556(7) 2_575 ?
Na1 Na1 3.9067(6) 2_574 ?
Na1 Na1 3.9068(6) 2_575 ?
I1 O2 1.797(14) . ?
I1 O1 1.816(14) . ?
I1 O3 1.817(14) . ?
I2 O6 1.795(13) . ?
I2 O5 1.804(15) . ?
I2 O4 1.861(12) . ?
I3 O11 1.792(14) . ?
I3 O9 1.800(14) . ?
I3 O8 1.954(12) . ?
I4 O7 1.770(14) . ?
I4 O10 1.803(12) . ?
I4 O8 2.031(13) . ?
I4 O4 2.222(13) 2_564 ?
I5 O13 1.794(14) . ?
I5 O12 1.810(13) . ?
I5 O14 1.820(13) . ?
